data_1513482
loop_
_publ_author_name
'Weng, Jian-Quan'
'Deng, Qiao-Man'
'Wu, Liang'
'Xu, Kai'
'Wu, Hao'
'Liu, Ren-Rong'
'Gao, Jian-Rong'
'Jia, Yi-Xia'

_publ_section_title
;
 Asymmetric Friedel-Crafts Alkylation of \a-Substituted \b-Nitroacrylates:
 Access to \b(2,2)-Amino Acids Bearing Indolic All-Carbon Quaternary
 Stereocenters
;
_journal_coden_ASTM ORLEF7
_journal_issue 3
_journal_name_full 'Organic Letters'
_journal_page_first 776
_journal_page_last 779
_journal_paper_doi 10.1021/ol403480v
_journal_volume 16
_journal_year 2014
_chemical_formula_sum 'C21 H21 Br N2 O4'
_chemical_formula_weight 445.31
_space_group_IT_number 4
_symmetry_cell_setting monoclinic
_symmetry_space_group_name_Hall 'P 2yb'
_symmetry_space_group_name_H-M 'P 1 21 1'
_atom_sites_solution_hydrogens geom
_atom_sites_solution_primary direct
_atom_sites_solution_secondary difmap
_audit_creation_method SHELXL-97
_cell_angle_alpha 90.00
_cell_angle_beta 107.322(4)
_cell_angle_gamma 90.00
_cell_formula_units_Z 2
_cell_length_a 10.0332(4)
_cell_length_b 8.4710(4)
_cell_length_c 12.9591(6)
_cell_measurement_reflns_used 1840
_cell_measurement_temperature 303(2)
_cell_measurement_theta_max 23.4250
_cell_measurement_theta_min 3.8830
_cell_volume 1051.46(8)
_computing_cell_refinement 'CrysAlisPro, Agilent Technologies'
_computing_data_collection 'CrysAlisPro, Agilent Technologies'
_computing_data_reduction 'CrysAlisPro, Agilent Technologies'
_computing_molecular_graphics 'SHELXL-97 (Sheldrick, 1997)'
_computing_publication_material 'SHELXL-97 (Sheldrick, 1997)'
_computing_structure_refinement 'SHELXL-97 (Sheldrick, 1997)'
_computing_structure_solution 'SHELXS-97 (Sheldrick, 1990)'
_diffrn_ambient_temperature 303(2)
_diffrn_measured_fraction_theta_full 0.997
_diffrn_measured_fraction_theta_max 0.997
_diffrn_measurement_device_type 'Xcalibur, Eos, Gemini ultra'
_diffrn_radiation_monochromator graphite
_diffrn_radiation_source 'Enhance (Mo) X-ray Source'
_diffrn_radiation_type MoK\a
_diffrn_radiation_wavelength 0.71073
_diffrn_reflns_av_R_equivalents 0.0191
_diffrn_reflns_av_sigmaI/netI 0.0395
_diffrn_reflns_limit_h_max 11
_diffrn_reflns_limit_h_min -12
_diffrn_reflns_limit_k_max 9
_diffrn_reflns_limit_k_min -10
_diffrn_reflns_limit_l_max 15
_diffrn_reflns_limit_l_min -7
_diffrn_reflns_number 4794
_diffrn_reflns_theta_full 26.00
_diffrn_reflns_theta_max 26.00
_diffrn_reflns_theta_min 2.91
_exptl_absorpt_coefficient_mu 1.983
_exptl_absorpt_correction_T_max 0.6925
_exptl_absorpt_correction_T_min 0.5877
_exptl_absorpt_correction_type multi-scan
_exptl_crystal_density_diffrn 1.407
_exptl_crystal_density_method 'not measured'
_exptl_crystal_F_000 456
_exptl_crystal_size_max 0.30
_exptl_crystal_size_mid 0.25
_exptl_crystal_size_min 0.20
_refine_diff_density_max 0.199
_refine_diff_density_min -0.258
_refine_diff_density_rms 0.048
_refine_ls_abs_structure_details 'Flack H D (1983), Acta Cryst. A39, 876-881'
_refine_ls_abs_structure_Flack -0.024(10)
_refine_ls_extinction_method none
_refine_ls_goodness_of_fit_ref 0.792
_refine_ls_hydrogen_treatment constr
_refine_ls_matrix_type full
_refine_ls_number_parameters 253
_refine_ls_number_reflns 3371
_refine_ls_number_restraints 1
_refine_ls_restrained_S_all 0.792
_refine_ls_R_factor_all 0.0512
_refine_ls_R_factor_gt 0.0355
_refine_ls_shift/su_max 0.005
_refine_ls_shift/su_mean 0.001
_refine_ls_structure_factor_coef Fsqd
_refine_ls_weighting_details 'calc w=1/[\s^2^(Fo^2^)+(0.1000P)^2^+0.0000P] where P=(Fo^2^+2Fc^2^)/3'
_refine_ls_weighting_scheme calc
_refine_ls_wR_factor_gt 0.0976
_refine_ls_wR_factor_ref 0.1168
_reflns_number_gt 2727
_reflns_number_total 3371
_reflns_threshold_expression >2sigma(I)
_cod_data_source_file ol403480v_si_002.cif
_cod_data_source_block p
_cod_depositor_comments
;
The following automatic conversions were performed:

'_symmetry_cell_setting' value 'Monoclinic' changed to 'monoclinic'
according to
/usr/data/users/saulius/automatic-downloads/current/ACS/lib/dictionaries/cif_core.dic
dictionary named 'cif_core.dic' version 2.4.2 from 2011-04-26.

Automatic conversion script
Id: cif_fix_values 2281 2013-09-26 08:29:07Z andrius 

 Updated bibliographic information.

 Antanas Vaitkus,
 2019-09-20
;
_cod_original_sg_symbol_H-M 'P2(1)   '
_cod_database_code 1513482

loop_
_symmetry_equiv_pos_as_xyz
'x, y, z'
'-x, y+1/2, -z'

loop_
_atom_site_label
_atom_site_type_symbol
_atom_site_fract_x
_atom_site_fract_y
_atom_site_fract_z
_atom_site_U_iso_or_equiv
_atom_site_adp_type
_atom_site_occupancy
_atom_site_symmetry_multiplicity
_atom_site_calc_flag
_atom_site_refinement_flags
Br1 Br 0.88023(4) 0.89045(6) 0.17084(4) 0.07091(19) Uani 1 1 d .
N2 N 1.5630(4) 0.8871(6) 0.3523(2) 0.0516(7) Uani 1 1 d .
C6 C 1.0329(4) 0.9007(7) 0.1117(3) 0.0480(9) Uani 1 1 d .
O2 O 1.6737(4) 0.9070(6) 0.3338(3) 0.0786(10) Uani 1 1 d .
C3 C 1.2499(4) 0.9013(7) 0.0269(3) 0.0475(9) Uani 1 1 d .
O4 O 1.6687(3) 1.2638(4) 0.3696(2) 0.0444(6) Uani 1 1 d .
C17 C 1.6070(4) 1.2171(5) 0.2694(3) 0.0393(8) Uani 1 1 d .
C12 C 1.3270(5) 1.3834(8) 0.1796(3) 0.0611(10) Uani 1 1 d .
H12A H 1.3541 1.3631 0.1182 0.073 Uiso 1 1 calc R
C9 C 1.4638(4) 1.1397(5) 0.2614(3) 0.0368(8) Uani 1 1 d .
O1 O 1.5188(6) 0.7614(5) 0.3722(4) 0.0912(14) Uani 1 1 d .
C10 C 1.4766(4) 1.0301(5) 0.3574(3) 0.0392(9) Uani 1 1 d .
H10A H 1.5193 1.0870 0.4240 0.047 Uiso 1 1 calc R
H10B H 1.3842 0.9970 0.3577 0.047 Uiso 1 1 calc R
C4 C 1.2638(4) 0.9837(5) 0.1240(3) 0.0388(8) Uani 1 1 d .
C1 C 1.0201(5) 0.8187(6) 0.0155(4) 0.0553(11) Uani 1 1 d .
H1A H 0.9384 0.7643 -0.0187 0.066 Uiso 1 1 calc R
O3 O 1.6501(3) 1.2396(4) 0.1937(2) 0.0552(8) Uani 1 1 d .
C7 C 1.4644(5) 1.0021(6) 0.0815(3) 0.0542(11) Uani 1 1 d .
H7A H 1.5554 1.0260 0.0830 0.065 Uiso 1 1 calc R
N1 N 1.3734(4) 0.9149(6) 0.0035(3) 0.0635(12) Uani 1 1 d .
H1B H 1.3910 0.8745 -0.0519 0.076 Uiso 1 1 calc R
C8 C 1.4032(4) 1.0495(5) 0.1569(3) 0.0398(8) Uani 1 1 d .
C16 C 1.3289(5) 1.3183(6) 0.3579(4) 0.0531(11) Uani 1 1 d .
H16A H 1.3573 1.2541 0.4187 0.064 Uiso 1 1 calc R
C2 C 1.1287(5) 0.8194(6) -0.0280(3) 0.0535(11) Uani 1 1 d .
H2A H 1.1221 0.7667 -0.0923 0.064 Uiso 1 1 calc R
C11 C 1.3691(4) 1.2819(5) 0.2675(3) 0.0394(8) Uani 1 1 d .
C5 C 1.1497(4) 0.9848(5) 0.1659(3) 0.0409(9) Uani 1 1 d .
H5A H 1.1532 1.0407 0.2284 0.049 Uiso 1 1 calc R
C13 C 1.2456(6) 1.5135(7) 0.1819(5) 0.0815(17) Uani 1 1 d .
H13A H 1.2184 1.5804 0.1224 0.098 Uiso 1 1 calc R
C14 C 1.2048(6) 1.5445(7) 0.2715(5) 0.0792(16) Uani 1 1 d .
H14A H 1.1482 1.6311 0.2724 0.095 Uiso 1 1 calc R
C18 C 1.8028(4) 1.3493(5) 0.4001(3) 0.0482(10) Uani 1 1 d .
C21 C 1.8205(7) 1.3895(12) 0.5166(4) 0.112(3) Uani 1 1 d .
H21A H 1.8236 1.2940 0.5572 0.168 Uiso 1 1 calc R
H21B H 1.7432 1.4530 0.5213 0.168 Uiso 1 1 calc R
H21C H 1.9058 1.4472 0.5457 0.168 Uiso 1 1 calc R
C15 C 1.2470(6) 1.4494(7) 0.3587(5) 0.0714(14) Uani 1 1 d .
H15A H 1.2206 1.4722 0.4201 0.086 Uiso 1 1 calc R
C20 C 1.7973(7) 1.4949(6) 0.3324(6) 0.0844(17) Uani 1 1 d .
H20A H 1.7844 1.4649 0.2586 0.127 Uiso 1 1 calc R
H20B H 1.8831 1.5525 0.3590 0.127 Uiso 1 1 calc R
H20C H 1.7208 1.5603 0.3364 0.127 Uiso 1 1 calc R
C19 C 1.9129(6) 1.2368(9) 0.3903(7) 0.098(2) Uani 1 1 d .
H19A H 1.9132 1.1456 0.4343 0.146 Uiso 1 1 calc R
H19B H 2.0025 1.2874 0.4139 0.146 Uiso 1 1 calc R
H19C H 1.8940 1.2049 0.3162 0.146 Uiso 1 1 calc R

loop_
_atom_site_aniso_label
_atom_site_aniso_U_11
_atom_site_aniso_U_22
_atom_site_aniso_U_33
_atom_site_aniso_U_23
_atom_site_aniso_U_13
_atom_site_aniso_U_12
Br1 0.0444(2) 0.0790(3) 0.0922(4) -0.0094(3) 0.0247(2) -0.0075(3)
N2 0.0605(19) 0.0444(18) 0.0479(16) 0.005(2) 0.0129(14) 0.006(3)
C6 0.0413(18) 0.047(2) 0.051(2) -0.001(2) 0.0073(15) 0.006(2)
O2 0.0623(18) 0.068(3) 0.116(3) 0.013(3) 0.0429(18) 0.022(2)
C3 0.056(2) 0.049(2) 0.0393(17) 0.001(2) 0.0165(15) 0.003(2)
O4 0.0394(14) 0.0578(18) 0.0366(13) -0.0024(13) 0.0124(11) -0.0104(13)
C17 0.0342(19) 0.045(2) 0.0385(19) 0.0064(17) 0.0101(15) 0.0021(16)
C12 0.064(2) 0.062(3) 0.052(2) 0.011(3) 0.0100(18) 0.014(3)
C9 0.0347(18) 0.044(2) 0.0328(18) -0.0016(17) 0.0114(14) -0.0016(17)
O1 0.116(4) 0.044(2) 0.119(3) 0.015(2) 0.043(3) -0.004(2)
C10 0.038(2) 0.045(2) 0.0364(18) 0.0022(18) 0.0131(15) -0.0021(18)
C4 0.042(2) 0.040(2) 0.0320(16) 0.0004(16) 0.0072(14) 0.0020(17)
C1 0.048(2) 0.051(2) 0.054(2) -0.006(2) -0.0037(19) -0.003(2)
O3 0.0529(17) 0.079(2) 0.0377(14) 0.0090(15) 0.0199(12) -0.0129(16)
C7 0.056(2) 0.069(3) 0.044(2) -0.009(2) 0.0249(19) -0.007(2)
N1 0.067(2) 0.086(3) 0.0442(17) -0.026(2) 0.0262(15) -0.012(2)
C8 0.040(2) 0.048(2) 0.0305(17) 0.0019(17) 0.0088(14) 0.0020(17)
C16 0.057(3) 0.056(3) 0.050(2) -0.010(2) 0.0212(19) 0.003(2)
C2 0.061(3) 0.053(2) 0.041(2) -0.012(2) 0.0055(19) -0.003(2)
C11 0.0318(18) 0.042(2) 0.0388(18) -0.0031(17) 0.0026(14) -0.0018(17)
C5 0.040(2) 0.042(2) 0.0395(18) -0.0009(18) 0.0106(15) 0.0048(18)
C13 0.085(4) 0.063(3) 0.080(4) 0.016(3) -0.001(3) 0.022(3)
C14 0.063(3) 0.062(3) 0.098(4) -0.009(3) 0.002(3) 0.016(3)
C18 0.042(2) 0.051(3) 0.052(2) -0.0057(19) 0.0153(16) -0.0127(18)
C21 0.115(5) 0.162(7) 0.066(3) -0.038(5) 0.036(3) -0.087(6)
C15 0.069(3) 0.065(3) 0.082(3) -0.024(3) 0.025(3) 0.010(3)
C20 0.096(4) 0.049(3) 0.114(5) 0.007(3) 0.039(4) -0.016(3)
C19 0.036(3) 0.093(5) 0.151(6) -0.014(4) 0.007(3) 0.005(3)

loop_
_atom_type_symbol
_atom_type_description
_atom_type_scat_dispersion_real
_atom_type_scat_dispersion_imag
_atom_type_scat_source
C C 0.0033 0.0016 'International Tables Vol C Tables 4.2.6.8 and 6.1.1.4'
H H 0.0000 0.0000 'International Tables Vol C Tables 4.2.6.8 and 6.1.1.4'
N N 0.0061 0.0033 'International Tables Vol C Tables 4.2.6.8 and 6.1.1.4'
O O 0.0106 0.0060 'International Tables Vol C Tables 4.2.6.8 and 6.1.1.4'
Br Br -0.2901 2.4595 'International Tables Vol C Tables 4.2.6.8 and 6.1.1.4'

loop_
_geom_angle_atom_site_label_1
_geom_angle_atom_site_label_2
_geom_angle_atom_site_label_3
_geom_angle
O1 N2 O2 125.4(5)
O1 N2 C10 116.6(3)
O2 N2 C10 118.0(4)
C5 C6 C1 123.4(4)
C5 C6 Br1 118.9(3)
C1 C6 Br1 117.7(3)
N1 C3 C2 129.7(4)
N1 C3 C4 107.5(4)
C2 C3 C4 122.7(3)
C17 O4 C18 122.2(3)
O3 C17 O4 125.3(4)
O3 C17 C9 124.3(3)
O4 C17 C9 110.2(3)
C13 C12 C11 121.0(4)
C8 C9 C10 109.6(3)
C8 C9 C11 110.4(3)
C10 C9 C11 109.6(3)
C8 C9 C17 112.9(3)
C10 C9 C17 110.5(3)
C11 C9 C17 103.7(3)
N2 C10 C9 111.4(3)
C5 C4 C3 118.2(3)
C5 C4 C8 135.3(3)
C3 C4 C8 106.5(3)
C2 C1 C6 119.5(4)
N1 C7 C8 110.3(4)
C7 N1 C3 109.5(3)
C7 C8 C4 106.2(3)
C7 C8 C9 130.1(4)
C4 C8 C9 123.6(3)
C11 C16 C15 120.6(5)
C1 C2 C3 118.1(4)
C16 C11 C12 117.6(4)
C16 C11 C9 123.6(3)
C12 C11 C9 118.7(3)
C6 C5 C4 117.9(3)
C14 C13 C12 120.1(5)
C15 C14 C13 119.9(5)
O4 C18 C19 107.6(4)
O4 C18 C20 112.0(4)
C19 C18 C20 111.9(5)
O4 C18 C21 101.8(3)
C19 C18 C21 111.2(6)
C20 C18 C21 111.8(5)
C14 C15 C16 120.8(5)

loop_
_geom_bond_atom_site_label_1
_geom_bond_atom_site_label_2
_geom_bond_distance
Br1 C6 1.908(4)
N2 O1 1.211(7)
N2 O2 1.216(5)
N2 C10 1.503(6)
C6 C5 1.373(6)
C6 C1 1.399(6)
C3 N1 1.365(5)
C3 C2 1.397(6)
C3 C4 1.410(5)
O4 C17 1.322(5)
O4 C18 1.475(5)
C17 O3 1.199(4)
C17 C9 1.554(5)
C12 C13 1.378(8)
C12 C11 1.388(6)
C9 C8 1.516(5)
C9 C10 1.526(5)
C9 C11 1.551(5)
C4 C5 1.405(5)
C4 C8 1.447(5)
C1 C2 1.368(7)
C7 N1 1.360(6)
C7 C8 1.361(5)
C16 C11 1.382(5)
C16 C15 1.384(7)
C13 C14 1.366(8)
C14 C15 1.349(8)
C18 C19 1.493(7)
C18 C20 1.505(7)
C18 C21 1.507(6)
